data_2002773
loop_
_publ_author_name
'Mueller-Buschbaum, Hk'
'Wulff, L'

_publ_section_title
;
Weitere Verbindungen mit isolierten quadratischen Pd O4-Polygonen: Ba
Pd Ln2 O5 (Ln = Eu, Gd, Dy, Ho )
;
_journal_name_full
;
Zeitschrift fuer Naturforschung, Teil B. Anorganische Chemie,
Organische Chemie (42,1987-)
;
_journal_page_first 461
_journal_page_last 464
_journal_volume 51
_journal_year 1996
_chemical_formula_structural 'Ba Pd Gd2 O5'
_chemical_formula_sum 'Ba Gd2 O5 Pd'
_chemical_name_systematic 'Barium palladium digadolinium oxide'
_space_group_IT_number 127
_symmetry_cell_setting tetragonal
_symmetry_Int_Tables_number 127
_symmetry_space_group_name_Hall '-P 4 2ab'
_symmetry_space_group_name_H-M 'P 4/m b m'
_cell_angle_alpha 90
_cell_angle_beta 90
_cell_angle_gamma 90
_cell_formula_units_Z 2
_cell_length_a 6.608(3)
_cell_length_b 6.608(3)
_cell_length_c 5.873(2)
_cell_volume 256.4
_refine_ls_R_factor_all 0.0285
_cod_database_code 2002773

loop_
_symmetry_equiv_pos_as_xyz
x,y,z
-x,-y,z
1/2+x,1/2-y,z
1/2-x,1/2+y,z
-y,x,z
y,-x,z
1/2+y,1/2+x,z
1/2-y,1/2-x,z
-x,-y,-z
x,y,-z
1/2-x,1/2+y,-z
1/2+x,1/2-y,-z
y,-x,-z
-y,x,-z
1/2-y,1/2-x,-z
1/2+y,1/2+x,-z

loop_
_atom_site_aniso_label
_atom_site_aniso_U_11
_atom_site_aniso_U_12
_atom_site_aniso_U_13
_atom_site_aniso_U_22
_atom_site_aniso_U_23
_atom_site_aniso_U_33
Ba1 0.00964(2) 0. 0. 0.00964(2) 0. 0.01176(3)
Gd1 0.00698(1) -0.00067(2) 0. 0.00698(1) 0. 0.00857(2)
Pd1 0.00688(2) 0.00068(3) 0. 0.00688(2) 0. 0.00696(3)
O1 0.01268(14) -0.0013(2) -0.00401(14) 0.01268(14) -0.00401(14) 0.0112(2)
O2 0.0100(3) 0. 0. 0.0100(3) 0. 0.0200(5)

loop_
_atom_site_label
_atom_site_type_symbol
_atom_site_symmetry_multiplicity
_atom_site_Wyckoff_symbol
_atom_site_fract_x
_atom_site_fract_y
_atom_site_fract_z
_atom_site_occupancy
_atom_site_attached_hydrogens
_atom_site_calc_flag
Ba1 Ba2+ 2 a 0. 0. 0. 1. 0 d
Gd1 Gd3+ 4 h 0.173470(5) 0.673470(5) 0.5 1. 0 d
Pd1 Pd2+ 2 d 0. 0.5 0. 1. 0 d
O1 O2- 8 k 0.35793(7) 0.85793(7) 0.74602(9) 1. 0 d
O2 O2- 2 b 0. 0. 0.5 1. 0 d

loop_
_atom_type_symbol
_atom_type_oxidation_number
Ba2+ 2.000
Gd3+ 3.000
Pd2+ 2.000
O2- -2.000
